data_8105615
loop_
_publ_author_name
'Zhang, Jun na'
'Liu, Peng'
'Wei, He'

_publ_section_title
;
 Crystal structure of
 1-((R)-(2&#x2032;-(dimethylamino)-[1,1&#x2032;-binaphthalen]-2-yl))-3-((S)-2-hydroxy-1-phenylethyl)thiourea,
 C31H29N3OS
;
_journal_issue 2
_journal_name_full 'Zeitschrift f\"ur Kristallographie - New Crystal Structures'
_journal_page_first 271
_journal_page_last 273
_journal_paper_doi 10.1515/ncrs-2018-0311
_journal_volume 234
_journal_year 2019
_chemical_absolute_configuration rmad
_chemical_formula_sum 'C31 H29 N3 O S'
_chemical_formula_weight 491.63
_space_group_crystal_system orthorhombic
_space_group_IT_number 19
_space_group_name_Hall 'P 2ac 2ab'
_space_group_name_H-M_alt 'P 21 21 21'
_atom_sites_solution_hydrogens geom
_audit_creation_method SHELXL-2014/7
_cell_angle_alpha 90
_cell_angle_beta 90
_cell_angle_gamma 90
_cell_formula_units_Z 4
_cell_length_a 8.7252(5)
_cell_length_b 15.6732(8)
_cell_length_c 18.9746(9)
_cell_measurement_reflns_used 2782
_cell_measurement_temperature 276(2)
_cell_measurement_theta_max 19.72
_cell_measurement_theta_min 2.67
_cell_volume 2594.8(2)
_computing_cell_refinement 'Bruker SAINT [1]'
_computing_data_collection 'Bruker APEX2 [1]'
_computing_data_reduction 'Bruker SAINT [1]'
_computing_molecular_graphics Diamond
_computing_publication_material 'SHELXL-2014/7 [3]'
_computing_structure_refinement 'SHELXL-2014/7 [3]'
_computing_structure_solution 'SHELXL [2]'
_diffrn_ambient_temperature 276(2)
_diffrn_measured_fraction_theta_full 0.999
_diffrn_measured_fraction_theta_max 0.999
_diffrn_measurement_device_type 'Bruker APEX-II CCD'
_diffrn_measurement_method '\f and \w scans'
_diffrn_radiation_type MoK\a
_diffrn_radiation_wavelength 0.71073
_diffrn_reflns_av_R_equivalents 0.1651
_diffrn_reflns_av_unetI/netI 0.1802
_diffrn_reflns_Laue_measured_fraction_full 0.999
_diffrn_reflns_Laue_measured_fraction_max 0.999
_diffrn_reflns_limit_h_max 8
_diffrn_reflns_limit_h_min -11
_diffrn_reflns_limit_k_max 20
_diffrn_reflns_limit_k_min -18
_diffrn_reflns_limit_l_max 24
_diffrn_reflns_limit_l_min -24
_diffrn_reflns_number 26545
_diffrn_reflns_point_group_measured_fraction_full 0.999
_diffrn_reflns_point_group_measured_fraction_max 0.999
_diffrn_reflns_theta_full 25.242
_diffrn_reflns_theta_max 27.466
_diffrn_reflns_theta_min 2.569
_exptl_absorpt_coefficient_mu 0.154
_exptl_absorpt_correction_type none
_exptl_crystal_colour colourless
_exptl_crystal_density_diffrn 1.258
_exptl_crystal_description block
_exptl_crystal_F_000 1040
_exptl_crystal_size_max 0.150
_exptl_crystal_size_mid 0.140
_exptl_crystal_size_min 0.130
_refine_diff_density_max 0.171
_refine_diff_density_min -0.199
_refine_diff_density_rms 0.046
_refine_ls_abs_structure_details
;
 Flack x determined using 730 quotients [(I+)-(I-)]/[(I+)+(I-)]
 (Parsons, Flack and Wagner, Acta Cryst. B69 (2013) 249-259).
;
_refine_ls_abs_structure_Flack 0.30(8)
_refine_ls_extinction_coef .
_refine_ls_extinction_method 'SHELXL-2014/7 (Sheldrick, 2014)'
_refine_ls_goodness_of_fit_ref 0.996
_refine_ls_hydrogen_treatment constr
_refine_ls_matrix_type full
_refine_ls_number_parameters 328
_refine_ls_number_reflns 5937
_refine_ls_number_restraints 0
_refine_ls_restrained_S_all 0.996
_refine_ls_R_factor_all 0.2150
_refine_ls_R_factor_gt 0.0689
_refine_ls_shift/su_max 0.001
_refine_ls_shift/su_mean 0.000
_refine_ls_structure_factor_coef Fsqd
_refine_ls_weighting_details 'w=1/[\s^2^(Fo^2^)+(0.0333P)^2^] where P=(Fo^2^+2Fc^2^)/3'
_refine_ls_weighting_scheme calc
_refine_ls_wR_factor_gt 0.0903
_refine_ls_wR_factor_ref 0.1179
_reflns_Friedel_coverage 0.771
_reflns_Friedel_fraction_full 1.000
_reflns_Friedel_fraction_max 0.998
_reflns_number_gt 2546
_reflns_number_total 5937
_reflns_threshold_expression 'I > 2\s(I)'
_cod_data_source_file suppl_ncrs-2018-0311_suppl.cif
_cod_data_source_block 10_0m
_cod_database_code 8105615
_shelx_space_group_comment
;
The symmetry employed for this shelxl refinement is uniquely defined
by the following loop, which should always be used as a source of
symmetry information in preference to the above space-group names.
They are only intended as comments.
;
_shelx_estimated_absorpt_t_min 0.977
_shelx_estimated_absorpt_t_max 0.980

loop_
_space_group_symop_operation_xyz
'x, y, z'
'-x+1/2, -y, z+1/2'
'-x, y+1/2, -z+1/2'
'x+1/2, -y+1/2, -z'

loop_
_atom_site_label
_atom_site_type_symbol
_atom_site_fract_x
_atom_site_fract_y
_atom_site_fract_z
_atom_site_U_iso_or_equiv
_atom_site_adp_type
_atom_site_occupancy
_atom_site_site_symmetry_order
_atom_site_calc_flag
_atom_site_refinement_flags_posn
_atom_site_refinement_flags_adp
_atom_site_refinement_flags_occupancy
_atom_site_disorder_assembly
_atom_site_disorder_group
S1 S 0.68888(18) 0.77208(9) 0.36710(8) 0.0544(4) Uani 1 1 d . . . . .
C1 C 0.0765(7) 0.7103(4) 0.3104(3) 0.0612(18) Uani 1 1 d . . . . .
H1 H 0.0234 0.7175 0.3525 0.073 Uiso 1 1 calc R U . . .
N1 N 0.4382(5) 0.6787(3) 0.3853(2) 0.0519(13) Uani 1 1 d . . . . .
H1B H 0.4021 0.6312 0.4006 0.062 Uiso 1 1 calc R U . . .
O1 O 0.1738(5) 0.6867(3) 0.46570(19) 0.0714(12) Uani 1 1 d . . . . .
H1A H 0.1631 0.6891 0.5086 0.107 Uiso 1 1 calc R U . . .
N2 N 0.6590(4) 0.6044(3) 0.3724(2) 0.0456(11) Uani 1 1 d . . . . .
H2A H 0.7574 0.6036 0.3748 0.055 Uiso 1 1 calc R U . . .
C2 C -0.0015(8) 0.6862(4) 0.2515(4) 0.075(2) Uani 1 1 d . . . . .
H2 H -0.1067 0.6773 0.2540 0.090 Uiso 1 1 calc R U . . .
N3 N 0.9251(5) 0.4690(3) 0.4083(2) 0.0481(13) Uani 1 1 d . . . . .
C3 C 0.0736(10) 0.6749(4) 0.1882(4) 0.080(2) Uani 1 1 d . . . . .
H3 H 0.0206 0.6569 0.1483 0.096 Uiso 1 1 calc R U . . .
C6 C 0.2329(7) 0.7243(3) 0.3089(3) 0.0481(16) Uani 1 1 d . . . . .
C5 C 0.3069(8) 0.7149(4) 0.2449(3) 0.0669(18) Uani 1 1 d . . . . .
H5 H 0.4117 0.7250 0.2423 0.080 Uiso 1 1 calc R U . . .
C4 C 0.2293(10) 0.6909(4) 0.1853(4) 0.079(2) Uani 1 1 d . . . . .
H4 H 0.2815 0.6853 0.1428 0.094 Uiso 1 1 calc R U . . .
C7 C 0.3273(6) 0.7474(3) 0.3733(3) 0.0518(15) Uani 1 1 d . . . . .
H7 H 0.3854 0.7990 0.3618 0.062 Uiso 1 1 calc R U . . .
C8 C 0.2399(8) 0.7648(4) 0.4409(3) 0.0640(18) Uani 1 1 d . . . . .
H8A H 0.3088 0.7878 0.4762 0.077 Uiso 1 1 calc R U . . .
H8B H 0.1597 0.8064 0.4322 0.077 Uiso 1 1 calc R U . . .
C9 C 0.5893(7) 0.6821(3) 0.3750(3) 0.0438(14) Uani 1 1 d . . . . .
C10 C 0.5829(6) 0.5241(3) 0.3662(3) 0.0403(13) Uani 1 1 d . . . . .
C11 C 0.4944(6) 0.5092(4) 0.3047(2) 0.0456(15) Uani 1 1 d . . . . .
H11 H 0.4883 0.5506 0.2697 0.055 Uiso 1 1 calc R U . . .
C12 C 0.4184(7) 0.4338(4) 0.2972(3) 0.0509(16) Uani 1 1 d . . . . .
H12 H 0.3608 0.4242 0.2567 0.061 Uiso 1 1 calc R U . . .
C13 C 0.4252(6) 0.3710(4) 0.3487(3) 0.0417(14) Uani 1 1 d . . . . .
C14 C 0.3439(7) 0.2931(4) 0.3416(3) 0.0585(18) Uani 1 1 d . . . . .
H14 H 0.2839 0.2834 0.3019 0.070 Uiso 1 1 calc R U . . .
C15 C 0.3537(7) 0.2328(4) 0.3922(4) 0.069(2) Uani 1 1 d . . . . .
H15 H 0.2982 0.1824 0.3875 0.083 Uiso 1 1 calc R U . . .
C16 C 0.4460(8) 0.2450(4) 0.4517(3) 0.0695(19) Uani 1 1 d . . . . .
H16 H 0.4541 0.2023 0.4855 0.083 Uiso 1 1 calc R U . . .
C17 C 0.5236(7) 0.3194(4) 0.4600(3) 0.0531(16) Uani 1 1 d . . . . .
H17 H 0.5835 0.3269 0.5001 0.064 Uiso 1 1 calc R U . . .
C18 C 0.5163(6) 0.3852(3) 0.4100(2) 0.0381(13) Uani 1 1 d . . . . .
C19 C 0.5973(6) 0.4633(3) 0.4181(2) 0.0318(13) Uani 1 1 d . . . . .
C20 C 0.6966(6) 0.4799(3) 0.4805(3) 0.0377(13) Uani 1 1 d . . . . .
C21 C 0.6244(6) 0.5008(3) 0.5464(3) 0.0369(14) Uani 1 1 d . . . . .
C22 C 0.4624(7) 0.5080(3) 0.5540(3) 0.0469(15) Uani 1 1 d . . . . .
H22 H 0.3995 0.4953 0.5158 0.056 Uiso 1 1 calc R U . . .
C23 C 0.3984(7) 0.5329(4) 0.6156(3) 0.0618(18) Uani 1 1 d . . . . .
H23 H 0.2927 0.5391 0.6191 0.074 Uiso 1 1 calc R U . . .
C24 C 0.4924(9) 0.5494(4) 0.6746(3) 0.0677(19) Uani 1 1 d . . . . .
H24 H 0.4481 0.5657 0.7170 0.081 Uiso 1 1 calc R U . . .
C25 C 0.6446(8) 0.5417(4) 0.6699(3) 0.0575(18) Uani 1 1 d . . . . .
H25 H 0.7047 0.5523 0.7094 0.069 Uiso 1 1 calc R U . . .
C26 C 0.7155(7) 0.5180(3) 0.6064(3) 0.0459(15) Uani 1 1 d . . . . .
C27 C 0.8756(7) 0.5173(3) 0.5981(3) 0.0547(18) Uani 1 1 d . . . . .
H27 H 0.9375 0.5288 0.6368 0.066 Uiso 1 1 calc R U . . .
C28 C 0.9425(7) 0.5004(3) 0.5346(3) 0.0518(16) Uani 1 1 d . . . . .
H28 H 1.0488 0.5013 0.5309 0.062 Uiso 1 1 calc R U . . .
C29 C 0.8543(6) 0.4816(3) 0.4744(3) 0.0385(14) Uani 1 1 d . . . . .
C30 C 1.0844(7) 0.4977(4) 0.4014(3) 0.082(2) Uani 1 1 d . . . . .
H30A H 1.0944 0.5540 0.4208 0.123 Uiso 1 1 calc R U . . .
H30B H 1.1125 0.4987 0.3525 0.123 Uiso 1 1 calc R U . . .
H30C H 1.1506 0.4593 0.4263 0.123 Uiso 1 1 calc R U . . .
C31 C 0.9028(6) 0.3867(3) 0.3738(3) 0.0578(16) Uani 1 1 d . . . . .
H31A H 0.9884 0.3502 0.3839 0.087 Uiso 1 1 calc R U . . .
H31B H 0.8949 0.3950 0.3238 0.087 Uiso 1 1 calc R U . . .
H31C H 0.8104 0.3608 0.3910 0.087 Uiso 1 1 calc R U . . .

loop_
_atom_site_aniso_label
_atom_site_aniso_U_11
_atom_site_aniso_U_22
_atom_site_aniso_U_33
_atom_site_aniso_U_23
_atom_site_aniso_U_13
_atom_site_aniso_U_12
S1 0.0587(10) 0.0436(9) 0.0608(9) 0.0036(8) 0.0006(10) -0.0122(8)
C1 0.048(4) 0.072(5) 0.064(4) 0.003(4) 0.004(4) 0.010(4)
N1 0.058(3) 0.032(3) 0.066(3) 0.012(3) 0.011(3) 0.002(3)
O1 0.093(3) 0.062(3) 0.059(2) -0.009(2) 0.019(3) -0.012(3)
N2 0.040(3) 0.043(3) 0.054(3) 0.005(3) -0.006(3) 0.004(2)
C2 0.064(5) 0.089(5) 0.072(4) 0.011(4) -0.006(5) 0.001(4)
N3 0.040(3) 0.049(3) 0.055(3) -0.008(3) 0.010(3) -0.008(3)
C3 0.096(7) 0.065(5) 0.079(5) 0.012(4) -0.017(5) 0.009(5)
C6 0.049(4) 0.039(3) 0.056(4) 0.005(3) 0.004(4) 0.006(3)
C5 0.059(4) 0.074(5) 0.068(4) 0.021(4) 0.013(5) 0.008(4)
C4 0.100(7) 0.078(5) 0.058(5) 0.009(4) 0.013(5) 0.014(5)
C7 0.053(4) 0.029(3) 0.073(4) -0.002(3) 0.016(4) 0.003(3)
C8 0.077(5) 0.051(4) 0.064(4) -0.005(4) 0.007(4) 0.005(4)
C9 0.045(4) 0.046(4) 0.040(3) 0.006(3) 0.001(3) -0.002(3)
C10 0.041(3) 0.036(3) 0.044(3) -0.008(3) -0.003(3) -0.003(3)
C11 0.049(4) 0.049(4) 0.038(3) 0.006(3) -0.007(3) 0.005(3)
C12 0.053(4) 0.059(4) 0.040(4) -0.013(3) -0.003(3) 0.002(4)
C13 0.040(3) 0.047(4) 0.038(3) -0.008(3) 0.004(3) -0.001(3)
C14 0.052(4) 0.067(5) 0.056(4) -0.019(4) -0.003(3) -0.016(4)
C15 0.073(5) 0.056(5) 0.080(5) -0.013(4) 0.009(4) -0.025(4)
C16 0.098(5) 0.045(4) 0.065(4) 0.005(4) 0.009(4) -0.021(4)
C17 0.068(4) 0.045(4) 0.046(3) -0.006(3) -0.002(3) -0.014(4)
C18 0.041(4) 0.037(4) 0.036(3) 0.002(3) -0.002(3) -0.002(3)
C19 0.029(3) 0.034(3) 0.033(3) 0.000(3) 0.006(3) 0.003(3)
C20 0.037(4) 0.033(3) 0.043(3) 0.000(3) -0.010(3) 0.000(3)
C21 0.051(4) 0.027(3) 0.032(3) 0.001(3) -0.001(3) -0.003(3)
C22 0.044(4) 0.053(4) 0.044(4) -0.003(3) 0.001(3) -0.002(3)
C23 0.058(4) 0.069(5) 0.058(4) -0.009(4) 0.010(4) 0.007(4)
C24 0.085(6) 0.077(5) 0.041(4) -0.012(3) 0.009(5) -0.001(5)
C25 0.071(5) 0.063(5) 0.039(4) -0.008(3) -0.006(4) 0.000(4)
C26 0.059(5) 0.037(4) 0.041(4) 0.000(3) -0.008(4) 0.004(3)
C27 0.056(5) 0.055(4) 0.054(4) -0.011(3) -0.019(4) -0.004(3)
C28 0.043(4) 0.055(4) 0.058(4) -0.005(4) -0.009(4) -0.001(3)
C29 0.044(4) 0.030(3) 0.041(3) -0.003(3) -0.007(3) 0.001(3)
C30 0.055(4) 0.086(5) 0.105(6) -0.027(4) 0.017(4) -0.026(4)
C31 0.069(4) 0.057(4) 0.047(3) -0.012(4) 0.011(4) 0.000(3)

loop_
_atom_type_symbol
_atom_type_description
_atom_type_scat_dispersion_real
_atom_type_scat_dispersion_imag
_atom_type_scat_source
C C 0.0033 0.0016 'International Tables Vol C Tables 4.2.6.8 and 6.1.1.4'
H H 0.0000 0.0000 'International Tables Vol C Tables 4.2.6.8 and 6.1.1.4'
N N 0.0061 0.0033 'International Tables Vol C Tables 4.2.6.8 and 6.1.1.4'
O O 0.0106 0.0060 'International Tables Vol C Tables 4.2.6.8 and 6.1.1.4'
S S 0.1246 0.1234 'International Tables Vol C Tables 4.2.6.8 and 6.1.1.4'

loop_
_geom_angle_atom_site_label_1
_geom_angle_atom_site_label_2
_geom_angle_atom_site_label_3
_geom_angle
_geom_angle_site_symmetry_1
_geom_angle_site_symmetry_3
C2 C1 C6 121.3(6) . .
C2 C1 H1 119.3 . .
C6 C1 H1 119.3 . .
C9 N1 C7 126.9(5) . .
C9 N1 H1B 116.5 . .
C7 N1 H1B 116.5 . .
C8 O1 H1A 109.5 . .
C9 N2 C10 125.7(4) . .
C9 N2 H2A 117.1 . .
C10 N2 H2A 117.1 . .
C1 C2 C3 120.9(7) . .
C1 C2 H2 119.5 . .
C3 C2 H2 119.5 . .
C29 N3 C31 117.6(4) . .
C29 N3 C30 116.8(5) . .
C31 N3 C30 110.9(5) . .
C2 C3 C4 118.5(7) . .
C2 C3 H3 120.8 . .
C4 C3 H3 120.8 . .
C5 C6 C1 117.5(6) . .
C5 C6 C7 118.7(6) . .
C1 C6 C7 123.9(6) . .
C4 C5 C6 121.6(6) . .
C4 C5 H5 119.2 . .
C6 C5 H5 119.2 . .
C5 C4 C3 120.2(7) . .
C5 C4 H4 119.9 . .
C3 C4 H4 119.9 . .
N1 C7 C6 108.0(4) . .
N1 C7 C8 109.4(5) . .
C6 C7 C8 116.8(5) . .
N1 C7 H7 107.4 . .
C6 C7 H7 107.4 . .
C8 C7 H7 107.4 . .
O1 C8 C7 109.1(4) . .
O1 C8 H8A 109.9 . .
C7 C8 H8A 109.9 . .
O1 C8 H8B 109.9 . .
C7 C8 H8B 109.9 . .
H8A C8 H8B 108.3 . .
N1 C9 N2 114.2(5) . .
N1 C9 S1 124.3(4) . .
N2 C9 S1 121.5(4) . .
C19 C10 C11 121.6(5) . .
C19 C10 N2 120.6(5) . .
C11 C10 N2 117.8(5) . .
C12 C11 C10 119.6(5) . .
C12 C11 H11 120.2 . .
C10 C11 H11 120.2 . .
C11 C12 C13 121.3(5) . .
C11 C12 H12 119.3 . .
C13 C12 H12 119.3 . .
C12 C13 C14 121.4(5) . .
C12 C13 C18 119.2(5) . .
C14 C13 C18 119.4(5) . .
C15 C14 C13 120.2(5) . .
C15 C14 H14 119.9 . .
C13 C14 H14 119.9 . .
C14 C15 C16 121.0(6) . .
C14 C15 H15 119.5 . .
C16 C15 H15 119.5 . .
C17 C16 C15 119.9(6) . .
C17 C16 H16 120.1 . .
C15 C16 H16 120.1 . .
C16 C17 C18 122.0(5) . .
C16 C17 H17 119.0 . .
C18 C17 H17 119.0 . .
C17 C18 C19 122.5(5) . .
C17 C18 C13 117.6(5) . .
C19 C18 C13 119.9(5) . .
C10 C19 C18 118.3(5) . .
C10 C19 C20 120.0(5) . .
C18 C19 C20 121.7(4) . .
C29 C20 C21 120.3(5) . .
C29 C20 C19 121.1(5) . .
C21 C20 C19 118.5(5) . .
C26 C21 C22 117.5(5) . .
C26 C21 C20 119.8(5) . .
C22 C21 C20 122.6(5) . .
C23 C22 C21 121.3(5) . .
C23 C22 H22 119.4 . .
C21 C22 H22 119.4 . .
C22 C23 C24 119.9(6) . .
C22 C23 H23 120.1 . .
C24 C23 H23 120.1 . .
C25 C24 C23 120.6(6) . .
C25 C24 H24 119.7 . .
C23 C24 H24 119.7 . .
C24 C25 C26 121.2(6) . .
C24 C25 H25 119.4 . .
C26 C25 H25 119.4 . .
C25 C26 C27 122.4(6) . .
C25 C26 C21 119.6(5) . .
C27 C26 C21 117.8(5) . .
C28 C27 C26 121.7(6) . .
C28 C27 H27 119.1 . .
C26 C27 H27 119.1 . .
C27 C28 C29 121.5(5) . .
C27 C28 H28 119.3 . .
C29 C28 H28 119.3 . .
C20 C29 C28 118.8(5) . .
C20 C29 N3 120.5(5) . .
C28 C29 N3 120.7(5) . .
N3 C30 H30A 109.5 . .
N3 C30 H30B 109.5 . .
H30A C30 H30B 109.5 . .
N3 C30 H30C 109.5 . .
H30A C30 H30C 109.5 . .
H30B C30 H30C 109.5 . .
N3 C31 H31A 109.5 . .
N3 C31 H31B 109.5 . .
H31A C31 H31B 109.5 . .
N3 C31 H31C 109.5 . .
H31A C31 H31C 109.5 . .
H31B C31 H31C 109.5 . .

loop_
_geom_bond_atom_site_label_1
_geom_bond_atom_site_label_2
_geom_bond_distance
_geom_bond_site_symmetry_2
S1 C9 1.662(5) .
C1 C2 1.362(7) .
C1 C6 1.383(7) .
C1 H1 0.9300 .
N1 C9 1.334(6) .
N1 C7 1.465(6) .
N1 H1B 0.8600 .
O1 C8 1.432(6) .
O1 H1A 0.8200 .
N2 C9 1.363(6) .
N2 C10 1.427(6) .
N2 H2A 0.8600 .
C2 C3 1.380(8) .
C2 H2 0.9300 .
N3 C29 1.412(6) .
N3 C31 1.459(6) .
N3 C30 1.468(6) .
C3 C4 1.383(9) .
C3 H3 0.9300 .
C6 C5 1.383(7) .
C6 C7 1.516(7) .
C5 C4 1.371(7) .
C5 H5 0.9300 .
C4 H4 0.9300 .
C7 C8 1.517(7) .
C7 H7 0.9800 .
C8 H8A 0.9700 .
C8 H8B 0.9700 .
C10 C19 1.376(6) .
C10 C11 1.420(6) .
C11 C12 1.362(7) .
C11 H11 0.9300 .
C12 C13 1.389(6) .
C12 H12 0.9300 .
C13 C14 1.420(7) .
C13 C18 1.425(6) .
C14 C15 1.350(7) .
C14 H14 0.9300 .
C15 C16 1.400(8) .
C15 H15 0.9300 .
C16 C17 1.356(7) .
C16 H16 0.9300 .
C17 C18 1.403(6) .
C17 H17 0.9300 .
C18 C19 1.422(6) .
C19 C20 1.490(6) .
C20 C29 1.381(7) .
C20 C21 1.439(7) .
C21 C26 1.414(7) .
C21 C22 1.425(7) .
C22 C23 1.353(7) .
C22 H22 0.9300 .
C23 C24 1.411(7) .
C23 H23 0.9300 .
C24 C25 1.336(8) .
C24 H24 0.9300 .
C25 C26 1.405(7) .
C25 H25 0.9300 .
C26 C27 1.406(7) .
C27 C28 1.366(7) .
C27 H27 0.9300 .
C28 C29 1.408(7) .
C28 H28 0.9300 .
C30 H30A 0.9600 .
C30 H30B 0.9600 .
C30 H30C 0.9600 .
C31 H31A 0.9600 .
C31 H31B 0.9600 .
C31 H31C 0.9600 .
